data_7703450
loop_
_publ_author_name
'Landman, Iris R.'
'Suleymanov, Abdusalom A.'
'Fadaei-Tirani, Farzaneh'
'Scopelliti, Rosario'
'Chadwick, F. Mark'
'Severin, Kay'

_publ_section_title
;
 Br\/onsted and Lewis acid adducts of triazenes.
;
_journal_issue 7
_journal_name_full 'Dalton transactions (Cambridge, England : 2003)'
_journal_page_first 2317
_journal_page_last 2322
_journal_paper_doi 10.1039/d0dt00049c
_journal_volume 49
_journal_year 2020
_chemical_formula_moiety 'C12 H24 N3 O, C F3 O3 S'
_chemical_formula_sum 'C13 H24 F3 N3 O4 S'
_chemical_formula_weight 375.41
_space_group_crystal_system monoclinic
_space_group_IT_number 14
_space_group_name_Hall '-P 2yn'
_space_group_name_H-M_alt 'P 1 21/n 1'
_atom_sites_solution_hydrogens mixed
_atom_sites_solution_primary dual
_atom_sites_solution_secondary difmap
_audit_creation_date 2019-06-14
_audit_creation_method
;
Olex2 1.2
(compiled 2018.05.29 svn.r3508 for OlexSys, GUI svn.r5506)
;
_audit_update_record
;
2019-11-20 deposited with the CCDC.	2020-02-04 downloaded from the CCDC.
;
_cell_angle_alpha 90
_cell_angle_beta 102.2766(16)
_cell_angle_gamma 90
_cell_formula_units_Z 4
_cell_length_a 11.05100(19)
_cell_length_b 10.81512(18)
_cell_length_c 15.9625(3)
_cell_measurement_reflns_used 13102
_cell_measurement_temperature 139.98(11)
_cell_measurement_theta_max 76.0250
_cell_measurement_theta_min 4.0990
_cell_volume 1864.18(6)
_computing_cell_refinement 'CrysAlisPro 1.171.40.56a (Rigaku OD, 2019)'
_computing_data_collection 'CrysAlisPro 1.171.40.56a (Rigaku OD, 2019)'
_computing_data_reduction 'CrysAlisPro 1.171.40.56a (Rigaku OD, 2019)'
_computing_molecular_graphics 'Olex2 (Dolomanov et al., 2009)'
_computing_publication_material 'Olex2 (Dolomanov et al., 2009)'
_computing_structure_refinement 'ShelXL (Sheldrick, 2015)'
_computing_structure_solution 'ShelXT (Sheldrick, 2015)'
_diffrn_ambient_environment N~2~
_diffrn_ambient_temperature 139.98(11)
_diffrn_detector 'CCD plate'
_diffrn_detector_area_resol_mean 5.2817
_diffrn_detector_type AtlasS2
_diffrn_measured_fraction_theta_full 0.992
_diffrn_measured_fraction_theta_max 0.988
_diffrn_measurement_details
;
List of Runs (angles in degrees, time in seconds):

  # Type    Start    End  Width  t~exp~   \w     \q     \k     \f   Frames
#--------------------------------------------------------------------------
  1  \w    -62.00  31.00   1.00    1.00    --  -40.85  57.00  30.00   93
  2  \w   -115.00 -22.00   1.00    1.00    --  -40.85 -38.00-120.00   93
  3  \w   -113.00 -22.00   1.00    1.00    --  -40.85 -38.00 150.00   91
  4  \w     50.00  92.00   1.00    1.00    --   40.85-125.00-120.00   42
  5  \w      2.00  81.00   1.00    1.00    --   40.85 -99.00 120.00   79
  6  \w     87.00 129.00   1.00    4.00    --  112.00 -30.00 -60.00   42
  7  \w     45.00  71.00   1.00    4.00    --  112.00 -30.00 -60.00   26
  8  \w     42.00  68.00   1.00    4.00    --  112.00 -94.00 -30.00   26
  9  \w    119.00 178.00   1.00    4.00    --  112.00 111.00  60.00   59
 10  \w     36.00 112.00   1.00    4.00    --  112.00-111.00  60.00   76
 11  \w     90.00 137.00   1.00    4.00    --  112.00 -61.00 -30.00   47
 12  \w     37.00  68.00   1.00    4.00    --  112.00-111.00 -60.00   31
 13  \w     80.00 112.00   1.00    4.00    --  112.00-111.00 -60.00   32
 14  \w     30.00  82.00   1.00    4.00    --  112.00 -94.00   0.00   52
 15  \w     91.00 160.00   1.00    4.00    --  112.00  30.00 120.00   69
 16  \w     95.00 140.00   1.00    4.00    --  112.00 -61.00 120.00   45
 17  \w     60.00 113.00   1.00    4.00    --  112.00-111.00-150.00   53
 18  \w     95.00 139.00   1.00    4.00    --  112.00 -77.00 150.00   44
 19  \w     30.00 168.00   1.00    4.00    --  112.00   0.00 -90.00  138
 20  \w     40.00  68.00   1.00    4.00    --  112.00 -94.00 120.00   28
 21  \w     36.00 123.00   1.00    4.00    --  112.00 -30.00 120.00   87
 22  \w     56.00  83.00   1.00    4.00    --  112.00 -61.00 -30.00   27
 23  \w     96.00 123.00   1.00    4.00    --  112.00-132.00 177.59   27
 24  \w     37.00 109.00   1.00    4.00    --  112.00-111.00-180.00   72
 25  \w     88.00 113.00   1.00    4.00    --  112.00-111.00 -90.00   25
 26  \w     85.00 140.00   1.00    4.00    --  112.00 -77.00  30.00   55
 27  \w     73.00 109.00   1.00    4.00    --  112.00-111.00   0.00   36
 28  \w     62.00  92.00   1.00    4.00    --  112.00  15.00  30.00   30
 29  \w     97.00 122.00   1.00    4.00    --  112.00  15.00  30.00   25
 30  \w     41.00  66.00   1.00    4.00    --  112.00-111.00-120.00   25
 31  \w     50.00  86.00   1.00    4.00    --  112.00-132.00 177.59   36
;
_diffrn_measurement_device 'four-circle diffractometer'
_diffrn_measurement_device_type 'SuperNova, Dual, Cu at home/near, AtlasS2'
_diffrn_measurement_method '\w scans'
_diffrn_orient_matrix_type 'CrysAlisPro convention (1999,Acta A55,543-557)'
_diffrn_orient_matrix_UB_11 0.0781912000
_diffrn_orient_matrix_UB_12 -0.1189321000
_diffrn_orient_matrix_UB_13 0.0167462000
_diffrn_orient_matrix_UB_21 0.0734915000
_diffrn_orient_matrix_UB_22 0.0406853000
_diffrn_orient_matrix_UB_23 -0.0671744000
_diffrn_orient_matrix_UB_31 0.0939659000
_diffrn_orient_matrix_UB_32 0.0671372000
_diffrn_orient_matrix_UB_33 0.0704068000
_diffrn_radiation_monochromator mirror
_diffrn_radiation_probe x-ray
_diffrn_radiation_type CuK\a
_diffrn_radiation_wavelength 1.54184
_diffrn_reflns_av_R_equivalents 0.0312
_diffrn_reflns_av_unetI/netI 0.0211
_diffrn_reflns_Laue_measured_fraction_full 0.992
_diffrn_reflns_Laue_measured_fraction_max 0.988
_diffrn_reflns_limit_h_max 13
_diffrn_reflns_limit_h_min -13
_diffrn_reflns_limit_k_max 13
_diffrn_reflns_limit_k_min -12
_diffrn_reflns_limit_l_max 19
_diffrn_reflns_limit_l_min -18
_diffrn_reflns_number 16719
_diffrn_reflns_point_group_measured_fraction_full 0.992
_diffrn_reflns_point_group_measured_fraction_max 0.988
_diffrn_reflns_theta_full 67.684
_diffrn_reflns_theta_max 76.004
_diffrn_reflns_theta_min 4.457
_diffrn_source 'micro-focus sealed X-ray tube'
_diffrn_source_type 'SuperNova (Cu) X-ray Source'
_exptl_absorpt_coefficient_mu 2.013
_exptl_absorpt_correction_T_max 0.584
_exptl_absorpt_correction_T_min 0.406
_exptl_absorpt_correction_type analytical
_exptl_absorpt_process_details
;
CrysAlisPro 1.171.40.56a (Rigaku Oxford Diffraction, 2019).
 Analytical numeric absorption correction using a multifaceted crystal
 model based on expressions derived by R.C. Clark & J.S. Reid.
 (Clark, R. C. & Reid, J. S. (1995). Acta Cryst. A51, 887-897)
 Empirical absorption correction using spherical harmonics as
 implemented in SCALE3 ABSPACK scaling algorithm
;
_exptl_crystal_colour 'clear colourless'
_exptl_crystal_density_diffrn 1.338
_exptl_crystal_description prism
_exptl_crystal_F_000 792
_exptl_crystal_size_max 0.658
_exptl_crystal_size_mid 0.443
_exptl_crystal_size_min 0.366
_refine_diff_density_max 0.416
_refine_diff_density_min -0.358
_refine_diff_density_rms 0.063
_refine_ls_extinction_coef 0.0016(2)
_refine_ls_extinction_expression Fc^*^=kFc[1+0.001xFc^2^\l^3^/sin(2\q)]^-1/4^
_refine_ls_extinction_method 'SHELXL-2018/3 (Sheldrick 2018)'
_refine_ls_goodness_of_fit_ref 1.068
_refine_ls_hydrogen_treatment mixed
_refine_ls_matrix_type full
_refine_ls_number_parameters 231
_refine_ls_number_reflns 3844
_refine_ls_number_restraints 0
_refine_ls_restrained_S_all 1.068
_refine_ls_R_factor_all 0.0490
_refine_ls_R_factor_gt 0.0478
_refine_ls_shift/su_max 0.000
_refine_ls_shift/su_mean 0.000
_refine_ls_structure_factor_coef Fsqd
_refine_ls_weighting_details 'w=1/[\s^2^(Fo^2^)+(0.0667P)^2^+1.0802P] where P=(Fo^2^+2Fc^2^)/3'
_refine_ls_weighting_scheme calc
_refine_ls_wR_factor_gt 0.1256
_refine_ls_wR_factor_ref 0.1265
_reflns_Friedel_coverage 0.000
_reflns_number_gt 3730
_reflns_number_total 3844
_reflns_threshold_expression 'I > 2\s(I)'
_cod_data_source_file d0dt00049c2.cif
_cod_data_source_block il-1-83
_cod_depositor_comments 'Adding full bibliography for 7703444--7703450.cif.'
_cod_original_cell_volume 1864.18(5)
_cod_database_code 7703450
_shelx_shelxl_version_number 2018/3
_audit_contact_author 'Farzaneh Fadaei Tirani'
_chemical_oxdiff_formula 'C13 H24 N3 O4 F3 S1'
_shelx_space_group_comment
;
The symmetry employed for this shelxl refinement is uniquely defined
by the following loop, which should always be used as a source of
symmetry information in preference to the above space-group names.
They are only intended as comments.
;
_shelx_estimated_absorpt_t_max 0.526
_shelx_estimated_absorpt_t_min 0.351
_reflns_odcompleteness_completeness 99.09
_reflns_odcompleteness_iscentric 1
_reflns_odcompleteness_theta 66.97
_olex2_refinement_description
;
1. Fixed Uiso
 At 1.2 times of:
  All C(H) groups, All C(H,H,H,H,H,H) groups
 At 1.5 times of:
  All C(H,H,H) groups
2. Others
 Sof(H6D)=Sof(H6E)=Sof(H6F)=1-FVAR(1)
 Sof(H6A)=Sof(H6B)=Sof(H6C)=FVAR(1)
 Sof(H4D)=Sof(H4E)=Sof(H4F)=1-FVAR(2)
 Sof(H4A)=Sof(H4B)=Sof(H4C)=FVAR(2)
3.a Ternary CH refined with riding coordinates:
 C7(H7), C10(H10)
3.b Disordered Me refined as rotating group:
 C4(H4A,H4B,H4C,H4D,H4E,H4F), C6(H6A,H6B,H6C,H6D,H6E,H6F)
3.c Idealised Me refined as rotating group:
 C5(H5A,H5B,H5C), C8(H8A,H8B,H8C), C9(H9A,H9B,H9C), C11(H11A,H11B,H11C),
 C12(H12A,H12B,H12C)
;
_olex2_submission_special_instructions 'No special instructions were received'
_oxdiff_exptl_absorpt_empirical_details
;
Empirical correction (ABSPACK) includes:
- Absorption correction using spherical harmonics
- Frame scaling
- B-factor correction
;
_oxdiff_exptl_absorpt_empirical_full_max 17.741
_oxdiff_exptl_absorpt_empirical_full_min 0.453

loop_
_space_group_symop_operation_xyz
'x, y, z'
'-x+1/2, y+1/2, -z+1/2'
'-x, -y, -z'
'x-1/2, -y-1/2, z-1/2'

loop_
_atom_site_label
_atom_site_type_symbol
_atom_site_fract_x
_atom_site_fract_y
_atom_site_fract_z
_atom_site_U_iso_or_equiv
_atom_site_adp_type
_atom_site_occupancy
_atom_site_site_symmetry_order
_atom_site_calc_flag
_atom_site_refinement_flags_posn
_atom_site_refinement_flags_occupancy
S1 S 0.29975(4) 0.80986(4) 0.43787(2) 0.02723(15) Uani 1 1 d . .
F1 F 0.24858(15) 0.7769(2) 0.58998(9) 0.0705(5) Uani 1 1 d . .
F2 F 0.13441(14) 0.91086(17) 0.51121(11) 0.0684(5) Uani 1 1 d . .
F3 F 0.10647(15) 0.7174(2) 0.48511(13) 0.0816(6) Uani 1 1 d . .
O2 O 0.22111(13) 0.84532(14) 0.35800(9) 0.0401(3) Uani 1 1 d . .
O3 O 0.35227(16) 0.68842(13) 0.44144(11) 0.0462(4) Uani 1 1 d . .
O4 O 0.38610(11) 0.90451(12) 0.47721(8) 0.0324(3) Uani 1 1 d . .
C13 C 0.19211(19) 0.8033(2) 0.50993(15) 0.0452(5) Uani 1 1 d . .
O1 O 0.56488(15) 0.88198(17) 0.33253(9) 0.0503(4) Uani 1 1 d . .
N1 N 0.63209(13) 0.83813(13) 0.47177(8) 0.0247(3) Uani 1 1 d . .
H1 H 0.563(2) 0.868(2) 0.4844(15) 0.036(6) Uiso 1 1 d . .
N2 N 0.73038(13) 0.80755(12) 0.52969(9) 0.0233(3) Uani 1 1 d . .
N3 N 0.72737(12) 0.81082(12) 0.60843(8) 0.0234(3) Uani 1 1 d . .
C1 C 0.64339(17) 0.83181(17) 0.38478(11) 0.0312(4) Uani 1 1 d . .
C2 C 0.75220(17) 0.76433(19) 0.36604(11) 0.0337(4) Uani 1 1 d . .
C3 C 0.75866(18) 0.6421(2) 0.37475(12) 0.0389(4) Uani 1 1 d . .
C4 C 0.8418(2) 0.8455(3) 0.33280(18) 0.0552(6) Uani 1 1 d . .
H4A H 0.805462 0.870335 0.273774 0.066 Uiso 0.61(3) 1 calc GR P
H4B H 0.918767 0.799816 0.333966 0.066 Uiso 0.61(3) 1 calc GR P
H4C H 0.859751 0.919256 0.368966 0.066 Uiso 0.61(3) 1 calc GR P
H4D H 0.917191 0.855936 0.377363 0.066 Uiso 0.39(3) 1 calc GR P
H4E H 0.803886 0.926456 0.317171 0.066 Uiso 0.39(3) 1 calc GR P
H4F H 0.862903 0.807015 0.282172 0.066 Uiso 0.39(3) 1 calc GR P
C5 C 0.6616(2) 0.56571(19) 0.40331(16) 0.0470(5) Uani 1 1 d . .
H5A H 0.696786 0.528202 0.459066 0.071 Uiso 1 1 calc GR .
H5B H 0.633218 0.500454 0.361116 0.071 Uiso 1 1 calc GR .
H5C H 0.591509 0.618515 0.408425 0.071 Uiso 1 1 calc GR .
C6 C 0.8646(2) 0.5682(3) 0.35473(19) 0.0613(7) Uani 1 1 d . .
H6A H 0.876251 0.589929 0.297358 0.074 Uiso 0.30(3) 1 calc GR P
H6B H 0.846042 0.479799 0.356676 0.074 Uiso 0.30(3) 1 calc GR P
H6C H 0.940474 0.586891 0.397142 0.074 Uiso 0.30(3) 1 calc GR P
H6D H 0.898927 0.514483 0.403426 0.074 Uiso 0.70(3) 1 calc GR P
H6E H 0.929136 0.624613 0.344108 0.074 Uiso 0.70(3) 1 calc GR P
H6F H 0.834704 0.517521 0.303642 0.074 Uiso 0.70(3) 1 calc GR P
C7 C 0.84572(15) 0.76784(17) 0.66591(10) 0.0285(4) Uani 1 1 d . .
H7 H 0.828207 0.747186 0.723240 0.034 Uiso 1 1 calc R .
C8 C 0.89211(19) 0.6521(2) 0.62931(12) 0.0391(4) Uani 1 1 d . .
H8A H 0.826685 0.589264 0.619794 0.059 Uiso 1 1 calc GR .
H8B H 0.964831 0.620241 0.669750 0.059 Uiso 1 1 calc GR .
H8C H 0.914785 0.671871 0.574740 0.059 Uiso 1 1 calc GR .
C9 C 0.93958(18) 0.8717(2) 0.67747(14) 0.0440(5) Uani 1 1 d . .
H9A H 0.956677 0.894271 0.621656 0.066 Uiso 1 1 calc GR .
H9B H 1.016389 0.844540 0.715794 0.066 Uiso 1 1 calc GR .
H9C H 0.906451 0.943682 0.702444 0.066 Uiso 1 1 calc GR .
C10 C 0.61603(15) 0.83924(18) 0.64414(10) 0.0303(4) Uani 1 1 d . .
H10 H 0.558975 0.892065 0.601773 0.036 Uiso 1 1 calc R .
C11 C 0.65051(19) 0.91009(18) 0.72790(12) 0.0367(4) Uani 1 1 d . .
H11A H 0.700272 0.857055 0.771900 0.055 Uiso 1 1 calc GR .
H11B H 0.574983 0.935367 0.746211 0.055 Uiso 1 1 calc GR .
H11C H 0.698526 0.983596 0.719688 0.055 Uiso 1 1 calc GR .
C12 C 0.55129(19) 0.7173(2) 0.65192(13) 0.0433(5) Uani 1 1 d . .
H12A H 0.531548 0.676502 0.595827 0.065 Uiso 1 1 calc GR .
H12B H 0.474689 0.732660 0.671861 0.065 Uiso 1 1 calc GR .
H12C H 0.605867 0.663859 0.693082 0.065 Uiso 1 1 calc GR .

loop_
_atom_site_aniso_label
_atom_site_aniso_U_11
_atom_site_aniso_U_22
_atom_site_aniso_U_33
_atom_site_aniso_U_23
_atom_site_aniso_U_13
_atom_site_aniso_U_12
S1 0.0259(2) 0.0270(2) 0.0259(2) -0.00183(14) -0.00102(16) 0.00083(14)
F1 0.0564(9) 0.1161(14) 0.0399(7) 0.0235(8) 0.0125(6) 0.0079(9)
F2 0.0489(8) 0.0919(12) 0.0717(10) 0.0085(8) 0.0291(7) 0.0252(8)
F3 0.0486(9) 0.1012(13) 0.0932(13) 0.0218(11) 0.0111(8) -0.0339(9)
O2 0.0403(7) 0.0435(7) 0.0301(7) 0.0007(6) -0.0068(5) 0.0013(6)
O3 0.0530(9) 0.0301(7) 0.0507(9) -0.0033(6) 0.0004(7) 0.0087(6)
O4 0.0226(6) 0.0347(7) 0.0381(7) -0.0080(5) 0.0020(5) -0.0012(5)
C13 0.0294(9) 0.0612(14) 0.0442(11) 0.0130(10) 0.0058(8) 0.0010(9)
O1 0.0520(9) 0.0710(11) 0.0242(6) 0.0063(6) -0.0004(6) 0.0312(8)
N1 0.0238(7) 0.0274(7) 0.0208(6) 0.0007(5) -0.0003(5) 0.0081(5)
N2 0.0229(6) 0.0254(7) 0.0201(6) 0.0014(5) 0.0013(5) 0.0051(5)
N3 0.0221(6) 0.0276(7) 0.0197(6) 0.0035(5) 0.0029(5) 0.0057(5)
C1 0.0350(9) 0.0354(9) 0.0211(8) -0.0003(6) 0.0011(6) 0.0084(7)
C2 0.0327(9) 0.0458(10) 0.0219(7) -0.0020(7) 0.0040(6) 0.0051(8)
C3 0.0363(10) 0.0461(11) 0.0322(9) -0.0092(8) 0.0026(7) 0.0103(8)
C4 0.0463(12) 0.0633(15) 0.0618(14) 0.0122(12) 0.0245(11) 0.0035(11)
C5 0.0481(12) 0.0329(10) 0.0590(13) -0.0042(9) 0.0092(10) 0.0037(9)
C6 0.0495(13) 0.0662(16) 0.0676(15) -0.0271(13) 0.0110(11) 0.0196(12)
C7 0.0240(8) 0.0379(9) 0.0214(7) 0.0055(6) 0.0002(6) 0.0099(7)
C8 0.0385(10) 0.0464(11) 0.0304(9) 0.0058(8) 0.0030(7) 0.0222(8)
C9 0.0292(9) 0.0506(12) 0.0464(11) 0.0046(9) -0.0051(8) 0.0019(8)
C10 0.0247(8) 0.0439(10) 0.0234(7) 0.0099(7) 0.0077(6) 0.0113(7)
C11 0.0443(10) 0.0404(10) 0.0284(8) 0.0057(7) 0.0146(7) 0.0148(8)
C12 0.0333(9) 0.0643(13) 0.0319(9) 0.0070(9) 0.0060(7) -0.0115(9)

loop_
_atom_type_symbol
_atom_type_description
_atom_type_scat_dispersion_real
_atom_type_scat_dispersion_imag
_atom_type_scat_source
C C 0.0181 0.0091 'International Tables Vol C Tables 4.2.6.8 and 6.1.1.4'
H H 0.0000 0.0000 'International Tables Vol C Tables 4.2.6.8 and 6.1.1.4'
F F 0.0727 0.0534 'International Tables Vol C Tables 4.2.6.8 and 6.1.1.4'
N N 0.0311 0.0180 'International Tables Vol C Tables 4.2.6.8 and 6.1.1.4'
O O 0.0492 0.0322 'International Tables Vol C Tables 4.2.6.8 and 6.1.1.4'
S S 0.3331 0.5567 'International Tables Vol C Tables 4.2.6.8 and 6.1.1.4'

loop_
_exptl_crystal_face_index_h
_exptl_crystal_face_index_k
_exptl_crystal_face_index_l
_exptl_crystal_face_perp_dist
1 -2 2 0.1114
-1 2 -2 0.3316
1 2 2 0.1733
0 -1 0 0.1957
0 1 2 0.1294
0 -1 -2 0.2365
1 0 -1 0.1494
-1 0 1 0.3462
0 -1 2 0.1685
-1 0 2 0.2752
-2 -3 5 0.2690
-1 1 1 0.3285
0 1 1 0.1577
1 2 -1 0.2496

loop_
_geom_angle_atom_site_label_1
_geom_angle_atom_site_label_2
_geom_angle_atom_site_label_3
_geom_angle
O2 S1 O4 114.54(8)
O2 S1 C13 102.59(9)
O3 S1 O2 116.39(9)
O3 S1 O4 114.00(9)
O3 S1 C13 104.62(11)
O4 S1 C13 102.24(9)
F1 C13 S1 112.28(15)
F1 C13 F2 107.6(2)
F2 C13 S1 110.80(15)
F3 C13 S1 111.03(18)
F3 C13 F1 107.2(2)
F3 C13 F2 107.68(19)
N2 N1 H1 123.7(15)
N2 N1 C1 116.43(14)
C1 N1 H1 119.7(15)
N3 N2 N1 120.07(13)
N2 N3 C7 113.25(13)
N2 N3 C10 125.64(13)
C10 N3 C7 120.74(12)
O1 C1 N1 117.20(16)
O1 C1 C2 125.30(16)
N1 C1 C2 117.50(14)
C1 C2 C4 113.93(19)
C3 C2 C1 119.58(18)
C3 C2 C4 126.4(2)
C2 C3 C5 123.63(18)
C2 C3 C6 122.1(2)
C5 C3 C6 114.2(2)
C2 C4 H4A 109.5
C2 C4 H4B 109.5
C2 C4 H4C 109.5
C2 C4 H4D 109.5
C2 C4 H4E 109.5
C2 C4 H4F 109.5
H4A C4 H4B 109.5
H4A C4 H4C 109.5
H4A C4 H4D 141.1
H4A C4 H4E 56.3
H4A C4 H4F 56.3
H4B C4 H4C 109.5
H4B C4 H4D 56.3
H4B C4 H4E 141.1
H4B C4 H4F 56.3
H4C C4 H4D 56.3
H4C C4 H4E 56.3
H4C C4 H4F 141.1
H4D C4 H4E 109.5
H4D C4 H4F 109.5
H4E C4 H4F 109.5
C3 C5 H5A 109.5
C3 C5 H5B 109.5
C3 C5 H5C 109.5
H5A C5 H5B 109.5
H5A C5 H5C 109.5
H5B C5 H5C 109.5
C3 C6 H6A 109.5
C3 C6 H6B 109.5
C3 C6 H6C 109.5
C3 C6 H6D 109.5
C3 C6 H6E 109.5
C3 C6 H6F 109.5
H6A C6 H6B 109.5
H6A C6 H6C 109.5
H6A C6 H6D 141.1
H6A C6 H6E 56.3
H6A C6 H6F 56.3
H6B C6 H6C 109.5
H6B C6 H6D 56.3
H6B C6 H6E 141.1
H6B C6 H6F 56.3
H6C C6 H6D 56.3
H6C C6 H6E 56.3
H6C C6 H6F 141.1
H6D C6 H6E 109.5
H6D C6 H6F 109.5
H6E C6 H6F 109.5
N3 C7 H7 108.4
N3 C7 C8 109.99(14)
N3 C7 C9 109.25(14)
C8 C7 H7 108.4
C9 C7 H7 108.4
C9 C7 C8 112.39(16)
C7 C8 H8A 109.5
C7 C8 H8B 109.5
C7 C8 H8C 109.5
H8A C8 H8B 109.5
H8A C8 H8C 109.5
H8B C8 H8C 109.5
C7 C9 H9A 109.5
C7 C9 H9B 109.5
C7 C9 H9C 109.5
H9A C9 H9B 109.5
H9A C9 H9C 109.5
H9B C9 H9C 109.5
N3 C10 H10 108.1
N3 C10 C11 111.54(15)
N3 C10 C12 107.04(15)
C11 C10 H10 108.1
C11 C10 C12 113.65(15)
C12 C10 H10 108.1
C10 C11 H11A 109.5
C10 C11 H11B 109.5
C10 C11 H11C 109.5
H11A C11 H11B 109.5
H11A C11 H11C 109.5
H11B C11 H11C 109.5
C10 C12 H12A 109.5
C10 C12 H12B 109.5
C10 C12 H12C 109.5
H12A C12 H12B 109.5
H12A C12 H12C 109.5
H12B C12 H12C 109.5

loop_
_geom_bond_atom_site_label_1
_geom_bond_atom_site_label_2
_geom_bond_distance
S1 O2 1.4342(13)
S1 O3 1.4322(14)
S1 O4 1.4484(12)
S1 C13 1.823(2)
F1 C13 1.328(3)
F2 C13 1.329(3)
F3 C13 1.325(3)
O1 C1 1.198(2)
N1 H1 0.89(3)
N1 N2 1.3104(19)
N1 C1 1.422(2)
N2 N3 1.2649(19)
N3 C7 1.5027(19)
N3 C10 1.494(2)
C1 C2 1.490(2)
C2 C3 1.329(3)
C2 C4 1.502(3)
C3 C5 1.499(3)
C3 C6 1.507(3)
C4 H4A 0.9800
C4 H4B 0.9800
C4 H4C 0.9800
C4 H4D 0.9800
C4 H4E 0.9800
C4 H4F 0.9800
C5 H5A 0.9800
C5 H5B 0.9800
C5 H5C 0.9800
C6 H6A 0.9800
C6 H6B 0.9800
C6 H6C 0.9800
C6 H6D 0.9800
C6 H6E 0.9800
C6 H6F 0.9800
C7 H7 1.0000
C7 C8 1.516(3)
C7 C9 1.514(3)
C8 H8A 0.9800
C8 H8B 0.9800
C8 H8C 0.9800
C9 H9A 0.9800
C9 H9B 0.9800
C9 H9C 0.9800
C10 H10 1.0000
C10 C11 1.518(3)
C10 C12 1.518(3)
C11 H11A 0.9800
C11 H11B 0.9800
C11 H11C 0.9800
C12 H12A 0.9800
C12 H12B 0.9800
C12 H12C 0.9800

loop_
_geom_torsion_atom_site_label_1
_geom_torsion_atom_site_label_2
_geom_torsion_atom_site_label_3
_geom_torsion_atom_site_label_4
_geom_torsion
O2 S1 C13 F1 -177.12(17)
O2 S1 C13 F2 -56.77(18)
O2 S1 C13 F3 62.84(18)
O3 S1 C13 F1 60.9(2)
O3 S1 C13 F2 -178.70(15)
O3 S1 C13 F3 -59.09(18)
O4 S1 C13 F1 -58.18(19)
O4 S1 C13 F2 62.17(17)
O4 S1 C13 F3 -178.22(16)
O1 C1 C2 C3 -110.9(2)
O1 C1 C2 C4 65.4(3)
N1 N2 N3 C7 177.52(14)
N1 N2 N3 C10 4.5(2)
N1 C1 C2 C3 69.6(2)
N1 C1 C2 C4 -114.1(2)
N2 N1 C1 O1 -165.51(18)
N2 N1 C1 C2 14.0(2)
N2 N3 C7 C8 -43.8(2)
N2 N3 C7 C9 80.02(18)
N2 N3 C10 C11 -145.22(16)
N2 N3 C10 C12 89.89(18)
C1 N1 N2 N3 -179.97(15)
C1 C2 C3 C5 -0.3(3)
C1 C2 C3 C6 178.47(19)
C4 C2 C3 C5 -176.1(2)
C4 C2 C3 C6 2.7(3)
C7 N3 C10 C11 42.2(2)
C7 N3 C10 C12 -82.69(18)
C10 N3 C7 C8 129.66(17)
C10 N3 C7 C9 -106.54(18)

loop_
_exptl_oxdiff_crystal_face_indexfrac_h
_exptl_oxdiff_crystal_face_indexfrac_k
_exptl_oxdiff_crystal_face_indexfrac_l
_exptl_oxdiff_crystal_face_x
_exptl_oxdiff_crystal_face_y
_exptl_oxdiff_crystal_face_z
1.0000 -2.0000 1.9999 0.3495 -0.1422 0.1005
-1.0000 2.0000 -1.9999 -0.3495 0.1422 -0.1005
1.0000 2.0000 2.0000 -0.1262 0.0205 0.3691
0.0000 -1.0000 -0.0000 0.1189 -0.0407 -0.0671
0.0000 1.0000 2.0000 -0.0854 -0.0937 0.2080
-0.0000 -1.0000 -2.0000 0.0854 0.0937 -0.2080
1.0000 -0.0000 -1.0000 0.0614 0.1407 0.0236
-1.0000 0.0000 1.0000 -0.0614 -0.1407 -0.0236
0.0000 -1.0000 2.0000 0.1524 -0.1750 0.0737
-1.0000 0.0000 2.0000 -0.0447 -0.2078 0.0468
-2.0000 -3.0000 4.9999 0.2841 -0.6049 -0.0373
-1.0000 1.0000 1.0000 -0.1804 -0.1000 0.0436
0.0000 1.0000 1.0000 -0.1022 -0.0265 0.1375
1.0000 2.0000 -1.0000 -0.1764 0.2220 0.1578
